data_4301095
loop_
_publ_author_name
'Sylvie Choua'
'Jean-Pierre Djukic'
'J\'er\^ome Dall\'ery'
'Andr\'e Bieber'
'Richard Welter'
'Jean-Paul Gisselbrecht'
'Philippe Turek'
'Louis Ricard'

_publ_contact_author_address
;Institut de Chimie de Strasbourg 
CNRS
Universite Louis Pasteur
4 rue Blaise Pascal 
67000 Strasbourg 
France
;
_publ_contact_author_email choua@chimie.u-strasbg.fr
_publ_contact_author_name 'Sylvie CHOUA'
_publ_section_title
;
Stable and Highly Persistent Quinoxaline-Centered Metalloorganic Radical
Anions: Preparation, Structural, Spectroscopic, and Computational
Investigations
;
_journal_name_full 'Inorganic Chemistry'
_journal_page_first 149
_journal_page_last 163
_journal_paper_doi 10.1021/ic801434h
_journal_volume 48
_journal_year 2009
_chemical_formula_moiety C70H68Mn2N4O12Rb
_chemical_formula_sum 'C70 H68 Mn2 N4 O12 Rb'
_chemical_formula_weight 1352.63
_chemical_name_systematic
; 
 ? 
;
_space_group_IT_number 2
_symmetry_cell_setting triclinic
_symmetry_space_group_name_Hall '-P 1'
_symmetry_space_group_name_H-M 'P -1'
_atom_sites_solution_hydrogens geom
_atom_sites_solution_primary direct
_atom_sites_solution_secondary difmap
_audit_creation_method SHELXL-97
_cell_angle_alpha 66.0250(10)
_cell_angle_beta 79.7110(10)
_cell_angle_gamma 89.1030(10)
_cell_formula_units_Z 2
_cell_length_a 9.9400(10)
_cell_length_b 17.5730(10)
_cell_length_c 20.1790(10)
_cell_measurement_reflns_used 10210
_cell_measurement_temperature 150.0(1)
_cell_measurement_theta_max 27.485
_cell_measurement_theta_min 0.998
_cell_volume 3162.5(4)
_computing_structure_refinement 'SHELXL-97 (Sheldrick, 1997)'
_computing_structure_solution 'SHELXS-97 (Sheldrick, 1990)'
_diffrn_ambient_temperature 150.0(1)
_diffrn_measured_fraction_theta_full 0.996
_diffrn_measured_fraction_theta_max 0.996
_diffrn_measurement_device_type KappaCCD
_diffrn_measurement_method 'phi and omega scans'
_diffrn_radiation_monochromator graphite
_diffrn_radiation_source 'fine-focus sealed tube'
_diffrn_radiation_type MoK\a
_diffrn_radiation_wavelength 0.71069
_diffrn_reflns_av_R_equivalents 0.0307
_diffrn_reflns_av_sigmaI/netI 0.0592
_diffrn_reflns_limit_h_max 12
_diffrn_reflns_limit_h_min -12
_diffrn_reflns_limit_k_max 18
_diffrn_reflns_limit_k_min -22
_diffrn_reflns_limit_l_max 26
_diffrn_reflns_limit_l_min -26
_diffrn_reflns_number 34203
_diffrn_reflns_theta_full 27.50
_diffrn_reflns_theta_max 27.50
_diffrn_reflns_theta_min 2.18
_exptl_absorpt_coefficient_mu 1.230
_exptl_absorpt_correction_T_max 0.9410
_exptl_absorpt_correction_T_min 0.7909
_exptl_absorpt_correction_type multi-scan
_exptl_crystal_colour 'dark red'
_exptl_crystal_density_diffrn 1.420
_exptl_crystal_density_method 'not measured'
_exptl_crystal_description plate
_exptl_crystal_F_000 1398
_exptl_crystal_size_max 0.20
_exptl_crystal_size_mid 0.20
_exptl_crystal_size_min 0.05
_refine_diff_density_max 0.555
_refine_diff_density_min -0.416
_refine_diff_density_rms 0.058
_refine_ls_extinction_method none
_refine_ls_goodness_of_fit_ref 1.004
_refine_ls_hydrogen_treatment constr
_refine_ls_matrix_type full
_refine_ls_number_parameters 802
_refine_ls_number_reflns 14463
_refine_ls_number_restraints 0
_refine_ls_restrained_S_all 1.004
_refine_ls_R_factor_all 0.0630
_refine_ls_R_factor_gt 0.0368
_refine_ls_shift/su_max 0.001
_refine_ls_shift/su_mean 0.000
_refine_ls_structure_factor_coef Fsqd
_refine_ls_weighting_details 'calc w=1/[\s^2^(Fo^2^)+(0.0416P)^2^+0.0000P] where P=(Fo^2^+2Fc^2^)/3'
_refine_ls_weighting_scheme calc
_refine_ls_wR_factor_gt 0.0806
_refine_ls_wR_factor_ref 0.0882
_reflns_number_gt 10606
_reflns_number_total 14463
_reflns_threshold_expression >2sigma(I)
_cod_data_source_file ic801434h_si_001_1.cif
_cod_data_source_block '[Rb(222)][3a]'
_cod_depositor_comments
;
The following automatic conversions were performed:
'_symmetry_cell_setting' value 'Triclinic' changed to 'triclinic'
according to '/home/saulius/struct/CIF-dictionaries/cif_core.dic'
dictionary named 'cif_core.dic' version 2.4.1 from 2010-06-29.

Automatic conversion script
Id: cif_fix_enum 1527 2010-12-29 10:47:43Z saulius 
;
_cod_database_code 4301095

loop_
_symmetry_equiv_pos_as_xyz
'x, y, z'
'-x, -y, -z'

loop_
_atom_site_label
_atom_site_type_symbol
_atom_site_fract_x
_atom_site_fract_y
_atom_site_fract_z
_atom_site_U_iso_or_equiv
_atom_site_adp_type
_atom_site_occupancy
_atom_site_symmetry_multiplicity
_atom_site_calc_flag
_atom_site_refinement_flags
_atom_site_disorder_assembly
_atom_site_disorder_group
Mn1 Mn 0.50194(3) -0.175720(18) 0.316101(18) 0.02463(8) Uani 1 1 d . . .
Mn2 Mn 0.50255(3) 0.236635(18) 0.219463(18) 0.02587(8) Uani 1 1 d . . .
Rb1 Rb 0.910458(18) -0.375192(12) 0.219723(11) 0.02654(6) Uani 1 1 d . . .
O1 O 0.74785(14) -0.25446(9) 0.27849(9) 0.0364(4) Uani 1 1 d . . .
O2 O 0.41286(17) -0.16201(10) 0.17948(10) 0.0494(4) Uani 1 1 d . . .
O3 O 0.37203(17) -0.34651(10) 0.38811(10) 0.0503(5) Uani 1 1 d . . .
O4 O 0.69967(16) 0.34376(10) 0.08883(10) 0.0481(4) Uani 1 1 d . . .
O5 O 0.41104(16) 0.39946(10) 0.21342(10) 0.0470(4) Uani 1 1 d . . .
O6 O 0.68303(18) 0.24020(10) 0.32076(11) 0.0568(5) Uani 1 1 d . . .
O7 O 1.07706(14) -0.26942(9) 0.25571(9) 0.0347(4) Uani 1 1 d . . .
O8 O 0.91801(15) -0.41029(9) 0.37231(9) 0.0373(4) Uani 1 1 d . . .
O9 O 1.02722(14) -0.53454(9) 0.23089(9) 0.0367(4) Uani 1 1 d . . .
O10 O 1.13032(14) -0.38167(9) 0.10661(9) 0.0363(4) Uani 1 1 d . . .
O11 O 0.74743(14) -0.26180(9) 0.12371(9) 0.0361(4) Uani 1 1 d . . .
O12 O 0.63087(14) -0.42380(9) 0.22594(9) 0.0378(4) Uani 1 1 d . . .
N1 N 0.55557(15) -0.05129(10) 0.26648(9) 0.0239(4) Uani 1 1 d . . .
N2 N 0.55587(15) 0.11973(10) 0.23112(10) 0.0242(4) Uani 1 1 d . . .
N35 N 1.04829(17) -0.21561(10) 0.09858(10) 0.0308(4) Uani 1 1 d . . .
N70 N 0.77862(17) -0.53937(10) 0.34112(10) 0.0321(4) Uani 1 1 d . . .
C1 C 0.6532(2) -0.22039(12) 0.29217(12) 0.0275(5) Uani 1 1 d . . .
C2 C 0.4406(2) -0.16528(12) 0.23335(13) 0.0309(5) Uani 1 1 d . . .
C3 C 0.4226(2) -0.27964(14) 0.36218(13) 0.0328(5) Uani 1 1 d . . .
C4 C 0.55949(19) -0.16614(12) 0.41136(12) 0.0262(5) Uani 1 1 d . . .
C5 C 0.60350(19) -0.24079(13) 0.47296(12) 0.0301(5) Uani 1 1 d . . .
C6 C 0.6112(3) -0.23472(15) 0.53857(14) 0.0482(7) Uani 1 1 d . . .
H6 H 0.5805 -0.1862 0.5450 0.058 Uiso 1 1 calc R . .
C7 C 0.6613(3) -0.29606(16) 0.59464(15) 0.0560(8) Uani 1 1 d . . .
H7 H 0.6633 -0.2899 0.6391 0.067 Uiso 1 1 calc R . .
C8 C 0.7086(2) -0.36598(18) 0.58664(15) 0.0528(8) Uani 1 1 d . . .
H8 H 0.7474 -0.4075 0.6242 0.063 Uiso 1 1 calc R . .
C9 C 0.6988(3) -0.37478(19) 0.52382(16) 0.0662(9) Uani 1 1 d . . .
H9 H 0.7274 -0.4241 0.5185 0.079 Uiso 1 1 calc R . .
C10 C 0.6475(3) -0.31263(15) 0.46714(14) 0.0512(7) Uani 1 1 d . . .
H10 H 0.6428 -0.3201 0.4235 0.061 Uiso 1 1 calc R . .
C11 C 0.65227(19) -0.09105(13) 0.39552(12) 0.0291(5) Uani 1 1 d . . .
C12 C 0.6095(2) -0.03156(13) 0.42221(13) 0.0354(5) Uani 1 1 d . . .
H12 H 0.5188 -0.0372 0.4492 0.043 Uiso 1 1 calc R . .
C13 C 0.6952(3) 0.03594(14) 0.41057(15) 0.0464(7) Uani 1 1 d . . .
H13 H 0.6634 0.0755 0.4298 0.056 Uiso 1 1 calc R . .
C14 C 0.8264(3) 0.04548(16) 0.37110(17) 0.0545(8) Uani 1 1 d . . .
H14 H 0.8855 0.0919 0.3624 0.065 Uiso 1 1 calc R . .
C15 C 0.8713(2) -0.01295(16) 0.34426(16) 0.0503(7) Uani 1 1 d . . .
H15 H 0.9615 -0.0061 0.3164 0.060 Uiso 1 1 calc R . .
C16 C 0.7868(2) -0.08173(14) 0.35725(14) 0.0379(6) Uani 1 1 d . . .
H16 H 0.8208 -0.1226 0.3400 0.045 Uiso 1 1 calc R . .
C17 C 0.41232(19) -0.15380(12) 0.41533(12) 0.0257(4) Uani 1 1 d . . .
C18 C 0.3122(2) -0.21276(13) 0.47279(12) 0.0302(5) Uani 1 1 d . . .
H18 H 0.3428 -0.2585 0.5108 0.036 Uiso 1 1 calc R . .
C19 C 0.1750(2) -0.20596(13) 0.47510(13) 0.0334(5) Uani 1 1 d . . .
H19 H 0.1124 -0.2457 0.5151 0.040 Uiso 1 1 calc R . .
C20 C 0.1256(2) -0.14122(13) 0.41927(13) 0.0334(5) Uani 1 1 d . . .
H20 H 0.0297 -0.1371 0.4209 0.040 Uiso 1 1 calc R . .
C21 C 0.21558(19) -0.08398(13) 0.36251(13) 0.0295(5) Uani 1 1 d . . .
H21 H 0.1811 -0.0403 0.3245 0.035 Uiso 1 1 calc R . .
C22 C 0.35949(19) -0.08741(12) 0.35835(12) 0.0247(4) Uani 1 1 d . . .
C23 C 0.45347(18) -0.01916(12) 0.29931(11) 0.0233(4) Uani 1 1 d . . .
C24 C 0.66213(19) 0.00094(12) 0.21696(12) 0.0257(5) Uani 1 1 d . . .
C25 C 0.66803(18) 0.08662(12) 0.20403(12) 0.0246(4) Uani 1 1 d . . .
C26 C 0.7896(2) 0.13498(13) 0.16434(13) 0.0311(5) Uani 1 1 d . . .
H26 H 0.7974 0.1915 0.1580 0.037 Uiso 1 1 calc R . .
C27 C 0.8986(2) 0.10183(13) 0.13424(13) 0.0344(5) Uani 1 1 d . . .
H27 H 0.9818 0.1348 0.1092 0.041 Uiso 1 1 calc R . .
C28 C 0.8866(2) 0.02080(13) 0.14050(13) 0.0362(5) Uani 1 1 d . . .
H28 H 0.9590 -0.0005 0.1167 0.043 Uiso 1 1 calc R . .
C29 C 0.7693(2) -0.02932(13) 0.18136(13) 0.0324(5) Uani 1 1 d . . .
H29 H 0.7616 -0.0849 0.1853 0.039 Uiso 1 1 calc R . .
C30 C 0.6237(2) 0.29857(13) 0.14026(14) 0.0348(5) Uani 1 1 d . . .
C31 C 0.4418(2) 0.33432(14) 0.21678(13) 0.0329(5) Uani 1 1 d . . .
C32 C 0.6114(2) 0.23581(13) 0.28334(14) 0.0362(6) Uani 1 1 d . . .
C33 C 0.34375(18) 0.21484(12) 0.16978(12) 0.0244(4) Uani 1 1 d . . .
C34 C 0.36620(18) 0.15211(12) 0.13560(11) 0.0234(4) Uani 1 1 d . . .
C35 C 0.2718(2) 0.08520(12) 0.15758(12) 0.0277(5) Uani 1 1 d . . .
H35 H 0.1964 0.0768 0.1966 0.033 Uiso 1 1 calc R . .
C36 C 0.2855(2) 0.03054(13) 0.12367(13) 0.0331(5) Uani 1 1 d . . .
H36 H 0.2189 -0.0144 0.1393 0.040 Uiso 1 1 calc R . .
C37 C 0.3937(2) 0.04020(14) 0.06789(13) 0.0369(5) Uani 1 1 d . . .
H37 H 0.4032 0.0020 0.0452 0.044 Uiso 1 1 calc R . .
C38 C 0.4891(2) 0.10649(14) 0.04507(13) 0.0355(5) Uani 1 1 d . . .
H38 H 0.5650 0.1138 0.0065 0.043 Uiso 1 1 calc R . .
C39 C 0.4750(2) 0.16235(13) 0.07797(12) 0.0288(5) Uani 1 1 d . . .
H39 H 0.5404 0.2083 0.0610 0.035 Uiso 1 1 calc R . .
C40 C 0.2742(2) 0.28720(12) 0.11726(12) 0.0267(5) Uani 1 1 d . . .
C41 C 0.3463(2) 0.35953(13) 0.06467(13) 0.0337(5) Uani 1 1 d . . .
H41 H 0.4408 0.3677 0.0641 0.040 Uiso 1 1 calc R . .
C42 C 0.2840(3) 0.42043(15) 0.01275(14) 0.0434(6) Uani 1 1 d . . .
H42 H 0.3360 0.4693 -0.0230 0.052 Uiso 1 1 calc R . .
C43 C 0.1462(3) 0.41007(16) 0.01299(15) 0.0462(6) Uani 1 1 d . . .
H43 H 0.1032 0.4517 -0.0224 0.055 Uiso 1 1 calc R . .
C44 C 0.0724(2) 0.33915(15) 0.06465(14) 0.0414(6) Uani 1 1 d . . .
H44 H -0.0224 0.3317 0.0652 0.050 Uiso 1 1 calc R . .
C45 C 0.1354(2) 0.27805(13) 0.11618(13) 0.0338(5) Uani 1 1 d . . .
H45 H 0.0830 0.2290 0.1514 0.041 Uiso 1 1 calc R . .
C46 C 0.28483(18) 0.18166(12) 0.24933(12) 0.0237(4) Uani 1 1 d . . .
C47 C 0.17923(19) 0.22114(13) 0.27927(13) 0.0285(5) Uani 1 1 d . . .
H47 H 0.1451 0.2701 0.2464 0.034 Uiso 1 1 calc R . .
C48 C 0.1253(2) 0.19204(13) 0.35243(13) 0.0325(5) Uani 1 1 d . . .
H48 H 0.0531 0.2198 0.3691 0.039 Uiso 1 1 calc R . .
C49 C 0.1744(2) 0.12159(14) 0.40377(13) 0.0339(5) Uani 1 1 d . . .
H49 H 0.1353 0.1006 0.4549 0.041 Uiso 1 1 calc R . .
C50 C 0.2802(2) 0.08388(13) 0.37835(12) 0.0304(5) Uani 1 1 d . . .
H50 H 0.3165 0.0374 0.4130 0.037 Uiso 1 1 calc R . .
C51 C 0.33774(19) 0.11143(12) 0.30246(12) 0.0251(4) Uani 1 1 d . . .
C52 C 0.44991(18) 0.06641(12) 0.27825(11) 0.0232(4) Uani 1 1 d . . .
C53 C 1.1317(2) -0.17385(14) 0.12870(14) 0.0368(5) Uani 1 1 d . . .
H53A H 1.1431 -0.1135 0.0960 0.044 Uiso 1 1 calc R . .
H53B H 1.2238 -0.1961 0.1280 0.044 Uiso 1 1 calc R . .
C54 C 1.0725(2) -0.18427(13) 0.20645(13) 0.0348(5) Uani 1 1 d . . .
H54A H 1.1260 -0.1479 0.2204 0.042 Uiso 1 1 calc R . .
H54B H 0.9766 -0.1679 0.2094 0.042 Uiso 1 1 calc R . .
C55 C 1.0460(2) -0.28028(14) 0.33052(13) 0.0372(6) Uani 1 1 d . . .
H55A H 0.9583 -0.2555 0.3398 0.045 Uiso 1 1 calc R . .
H55B H 1.1189 -0.2516 0.3411 0.045 Uiso 1 1 calc R . .
C56 C 1.0353(2) -0.37153(14) 0.37990(14) 0.0403(6) Uani 1 1 d . . .
H56A H 1.1187 -0.3977 0.3665 0.048 Uiso 1 1 calc R . .
H56B H 1.0278 -0.3793 0.4319 0.048 Uiso 1 1 calc R . .
C57 C 0.8981(2) -0.49580(14) 0.42040(13) 0.0401(6) Uani 1 1 d . . .
H57A H 0.8900 -0.5025 0.4721 0.048 Uiso 1 1 calc R . .
H57B H 0.9777 -0.5258 0.4089 0.048 Uiso 1 1 calc R . .
C58 C 0.7694(2) -0.53212(14) 0.41154(13) 0.0401(6) Uani 1 1 d . . .
H58A H 0.7464 -0.5882 0.4522 0.048 Uiso 1 1 calc R . .
H58B H 0.6933 -0.4967 0.4166 0.048 Uiso 1 1 calc R . .
C59 C 0.8620(2) -0.60877(13) 0.33928(13) 0.0356(5) Uani 1 1 d . . .
H59A H 0.8044 -0.6617 0.3655 0.043 Uiso 1 1 calc R . .
H59B H 0.9376 -0.6124 0.3662 0.043 Uiso 1 1 calc R . .
C60 C 0.9215(2) -0.59968(13) 0.26240(14) 0.0375(6) Uani 1 1 d . . .
H60A H 0.9593 -0.6527 0.2639 0.045 Uiso 1 1 calc R . .
H60B H 0.8492 -0.5861 0.2321 0.045 Uiso 1 1 calc R . .
C61 C 1.1004(2) -0.52933(13) 0.16179(14) 0.0378(6) Uani 1 1 d . . .
H61A H 1.0357 -0.5235 0.1282 0.045 Uiso 1 1 calc R . .
H61B H 1.1486 -0.5810 0.1689 0.045 Uiso 1 1 calc R . .
C62 C 1.2020(2) -0.45558(13) 0.12846(14) 0.0398(6) Uani 1 1 d . . .
H62A H 1.2574 -0.4568 0.1650 0.048 Uiso 1 1 calc R . .
H62B H 1.2646 -0.4573 0.0851 0.048 Uiso 1 1 calc R . .
C63 C 1.2197(2) -0.30892(13) 0.07163(13) 0.0371(5) Uani 1 1 d . . .
H63A H 1.2876 -0.3130 0.0311 0.045 Uiso 1 1 calc R . .
H63B H 1.2697 -0.3027 0.1076 0.045 Uiso 1 1 calc R . .
C64 C 1.1361(2) -0.23447(13) 0.04132(13) 0.0353(5) Uani 1 1 d . . .
H64A H 1.1990 -0.1851 0.0091 0.042 Uiso 1 1 calc R . .
H64B H 1.0780 -0.2449 0.0105 0.042 Uiso 1 1 calc R . .
C65 C 0.9390(2) -0.16225(13) 0.06882(13) 0.0366(5) Uani 1 1 d . . .
H65A H 0.9803 -0.1156 0.0218 0.044 Uiso 1 1 calc R . .
H65B H 0.8993 -0.1378 0.1038 0.044 Uiso 1 1 calc R . .
C66 C 0.8245(2) -0.20590(14) 0.05494(13) 0.0395(6) Uani 1 1 d . . .
H66A H 0.7645 -0.1643 0.0270 0.047 Uiso 1 1 calc R . .
H66B H 0.8629 -0.2370 0.0253 0.047 Uiso 1 1 calc R . .
C67 C 0.6315(2) -0.30059(15) 0.11590(15) 0.0452(6) Uani 1 1 d . . .
H67A H 0.6607 -0.3345 0.0875 0.054 Uiso 1 1 calc R . .
H67B H 0.5722 -0.2577 0.0888 0.054 Uiso 1 1 calc R . .
C68 C 0.5537(2) -0.35540(15) 0.19138(15) 0.0438(6) Uani 1 1 d . . .
H68A H 0.5349 -0.3228 0.2217 0.053 Uiso 1 1 calc R . .
H68B H 0.4649 -0.3760 0.1872 0.053 Uiso 1 1 calc R . .
C69 C 0.5654(2) -0.47424(14) 0.29918(15) 0.0436(6) Uani 1 1 d . . .
H69A H 0.4693 -0.4891 0.2999 0.052 Uiso 1 1 calc R . .
H69B H 0.5648 -0.4431 0.3306 0.052 Uiso 1 1 calc R . .
C70 C 0.6415(2) -0.55283(13) 0.32896(14) 0.0400(6) Uani 1 1 d . . .
H70A H 0.5861 -0.5920 0.3763 0.048 Uiso 1 1 calc R . .
H70B H 0.6500 -0.5797 0.2939 0.048 Uiso 1 1 calc R . .

loop_
_atom_site_aniso_label
_atom_site_aniso_U_11
_atom_site_aniso_U_22
_atom_site_aniso_U_33
_atom_site_aniso_U_23
_atom_site_aniso_U_13
_atom_site_aniso_U_12
Mn1 0.02447(15) 0.02139(17) 0.02872(19) -0.01065(14) -0.00600(14) 0.00377(12)
Mn2 0.02534(16) 0.02190(17) 0.0344(2) -0.01431(15) -0.00880(14) 0.00346(12)
Rb1 0.02769(11) 0.02359(11) 0.03017(12) -0.01218(9) -0.00731(9) 0.00316(8)
O1 0.0327(8) 0.0382(9) 0.0388(10) -0.0176(8) -0.0045(7) 0.0122(7)
O2 0.0639(11) 0.0491(11) 0.0512(12) -0.0280(9) -0.0331(10) 0.0165(8)
O3 0.0574(10) 0.0282(9) 0.0587(13) -0.0163(9) 0.0022(9) -0.0074(8)
O4 0.0390(9) 0.0328(9) 0.0560(12) -0.0055(9) 0.0005(9) -0.0017(7)
O5 0.0568(10) 0.0299(9) 0.0658(13) -0.0271(9) -0.0227(9) 0.0145(8)
O6 0.0671(11) 0.0446(11) 0.0789(15) -0.0318(10) -0.0480(11) 0.0108(9)
O7 0.0396(8) 0.0291(8) 0.0391(10) -0.0168(7) -0.0101(7) 0.0024(6)
O8 0.0484(9) 0.0288(8) 0.0345(9) -0.0094(7) -0.0165(8) 0.0033(7)
O9 0.0389(8) 0.0273(8) 0.0425(10) -0.0156(8) -0.0014(8) 0.0009(7)
O10 0.0345(8) 0.0259(8) 0.0441(10) -0.0134(7) 0.0005(7) 0.0031(6)
O11 0.0364(8) 0.0393(9) 0.0320(9) -0.0117(8) -0.0118(7) 0.0021(7)
O12 0.0336(8) 0.0332(9) 0.0453(11) -0.0135(8) -0.0107(8) 0.0031(7)
N1 0.0227(8) 0.0219(9) 0.0269(10) -0.0095(8) -0.0051(7) 0.0032(7)
N2 0.0216(8) 0.0224(9) 0.0298(10) -0.0117(8) -0.0060(8) 0.0019(7)
N35 0.0333(9) 0.0278(10) 0.0339(11) -0.0155(9) -0.0053(8) 0.0014(7)
N70 0.0328(9) 0.0242(10) 0.0371(12) -0.0116(9) -0.0039(8) 0.0032(7)
C1 0.0310(11) 0.0258(11) 0.0255(12) -0.0091(10) -0.0084(9) 0.0006(9)
C2 0.0321(11) 0.0232(11) 0.0388(14) -0.0128(10) -0.0101(11) 0.0046(9)
C3 0.0322(11) 0.0316(13) 0.0359(14) -0.0159(11) -0.0048(10) 0.0062(10)
C4 0.0246(10) 0.0245(11) 0.0299(12) -0.0112(9) -0.0061(9) 0.0026(8)
C5 0.0250(10) 0.0316(12) 0.0308(13) -0.0092(10) -0.0067(9) 0.0007(9)
C6 0.0760(18) 0.0304(13) 0.0407(16) -0.0104(12) -0.0266(14) -0.0033(12)
C7 0.0757(18) 0.0464(17) 0.0423(17) -0.0060(13) -0.0302(15) -0.0154(14)
C8 0.0303(12) 0.0668(19) 0.0383(17) 0.0039(14) -0.0120(12) 0.0072(12)
C9 0.080(2) 0.066(2) 0.0400(18) -0.0127(15) -0.0064(15) 0.0491(16)
C10 0.0714(17) 0.0508(16) 0.0308(15) -0.0153(13) -0.0147(13) 0.0354(14)
C11 0.0272(11) 0.0274(12) 0.0311(13) -0.0072(10) -0.0132(10) 0.0033(8)
C12 0.0382(12) 0.0321(13) 0.0388(14) -0.0136(11) -0.0167(11) 0.0039(10)
C13 0.0568(16) 0.0338(14) 0.0534(17) -0.0151(12) -0.0290(14) 0.0009(11)
C14 0.0532(16) 0.0333(14) 0.073(2) -0.0073(14) -0.0354(16) -0.0083(12)
C15 0.0252(11) 0.0479(16) 0.0627(19) -0.0035(14) -0.0174(12) -0.0022(11)
C16 0.0289(11) 0.0363(13) 0.0454(15) -0.0110(12) -0.0135(11) 0.0038(10)
C17 0.0279(10) 0.0249(11) 0.0268(12) -0.0127(9) -0.0062(9) 0.0030(8)
C18 0.0327(11) 0.0255(11) 0.0293(13) -0.0081(10) -0.0065(10) 0.0034(9)
C19 0.0285(11) 0.0326(12) 0.0312(13) -0.0078(10) 0.0013(10) -0.0013(9)
C20 0.0240(10) 0.0327(13) 0.0403(14) -0.0125(11) -0.0048(10) 0.0035(9)
C21 0.0261(10) 0.0263(11) 0.0350(13) -0.0107(10) -0.0079(10) 0.0043(9)
C22 0.0257(10) 0.0213(10) 0.0277(12) -0.0108(9) -0.0051(9) 0.0018(8)
C23 0.0213(9) 0.0250(11) 0.0261(12) -0.0118(9) -0.0082(9) 0.0043(8)
C24 0.0241(10) 0.0243(11) 0.0264(12) -0.0080(9) -0.0049(9) 0.0036(8)
C25 0.0224(10) 0.0250(11) 0.0268(12) -0.0101(9) -0.0067(9) 0.0042(8)
C26 0.0282(11) 0.0241(11) 0.0389(14) -0.0105(10) -0.0074(10) 0.0011(9)
C27 0.0259(11) 0.0288(12) 0.0402(14) -0.0081(11) -0.0006(10) -0.0016(9)
C28 0.0299(11) 0.0328(13) 0.0424(15) -0.0153(11) 0.0009(10) 0.0089(9)
C29 0.0319(11) 0.0232(11) 0.0375(14) -0.0111(10) 0.0008(10) 0.0049(9)
C30 0.0321(12) 0.0258(12) 0.0486(16) -0.0156(12) -0.0124(12) 0.0062(10)
C31 0.0316(11) 0.0324(13) 0.0396(14) -0.0172(11) -0.0134(11) 0.0030(9)
C32 0.0393(12) 0.0239(12) 0.0515(16) -0.0190(11) -0.0153(12) 0.0050(9)
C33 0.0226(10) 0.0212(10) 0.0320(13) -0.0133(9) -0.0062(9) 0.0041(8)
C34 0.0242(10) 0.0219(10) 0.0265(12) -0.0109(9) -0.0088(9) 0.0065(8)
C35 0.0299(11) 0.0269(11) 0.0266(12) -0.0125(10) -0.0025(9) 0.0014(9)
C36 0.0414(12) 0.0235(12) 0.0354(14) -0.0128(10) -0.0074(11) -0.0032(9)
C37 0.0492(14) 0.0305(13) 0.0396(15) -0.0221(11) -0.0108(12) 0.0081(10)
C38 0.0347(12) 0.0418(14) 0.0350(14) -0.0228(12) -0.0022(10) 0.0076(10)
C39 0.0281(11) 0.0266(11) 0.0314(13) -0.0127(10) -0.0032(10) 0.0003(8)
C40 0.0333(11) 0.0253(11) 0.0301(12) -0.0181(10) -0.0108(10) 0.0085(9)
C41 0.0372(12) 0.0300(12) 0.0348(14) -0.0134(11) -0.0091(11) 0.0059(9)
C42 0.0599(16) 0.0338(14) 0.0338(15) -0.0101(11) -0.0119(12) 0.0123(11)
C43 0.0634(16) 0.0435(15) 0.0417(16) -0.0209(13) -0.0281(14) 0.0287(13)
C44 0.0430(13) 0.0482(16) 0.0508(17) -0.0318(14) -0.0264(13) 0.0212(12)
C45 0.0373(12) 0.0300(12) 0.0446(15) -0.0229(11) -0.0158(11) 0.0114(9)
C46 0.0221(9) 0.0220(11) 0.0312(12) -0.0145(9) -0.0070(9) 0.0012(8)
C47 0.0267(10) 0.0277(12) 0.0368(14) -0.0185(10) -0.0076(10) 0.0066(9)
C48 0.0293(11) 0.0332(13) 0.0396(14) -0.0213(11) -0.0023(10) 0.0055(9)
C49 0.0372(12) 0.0376(13) 0.0294(13) -0.0180(11) -0.0021(10) 0.0027(10)
C50 0.0329(11) 0.0302(12) 0.0292(13) -0.0128(10) -0.0067(10) 0.0047(9)
C51 0.0237(10) 0.0243(11) 0.0309(13) -0.0139(10) -0.0075(9) 0.0029(8)
C52 0.0223(10) 0.0247(11) 0.0251(12) -0.0113(9) -0.0082(9) 0.0031(8)
C53 0.0362(12) 0.0316(13) 0.0435(15) -0.0184(11) -0.0018(11) -0.0064(9)
C54 0.0393(12) 0.0261(12) 0.0385(14) -0.0132(11) -0.0062(11) -0.0031(9)
C55 0.0447(13) 0.0387(14) 0.0355(15) -0.0184(11) -0.0175(11) 0.0033(10)
C56 0.0469(13) 0.0402(14) 0.0391(15) -0.0159(12) -0.0219(12) 0.0035(11)
C57 0.0509(14) 0.0325(13) 0.0338(14) -0.0094(11) -0.0106(12) 0.0074(11)
C58 0.0487(14) 0.0291(13) 0.0342(14) -0.0079(11) 0.0005(11) 0.0008(10)
C59 0.0401(12) 0.0231(12) 0.0420(15) -0.0111(11) -0.0096(11) 0.0021(9)
C60 0.0405(12) 0.0244(12) 0.0482(16) -0.0169(11) -0.0046(11) 0.0005(9)
C61 0.0428(13) 0.0273(12) 0.0433(16) -0.0176(11) -0.0009(11) 0.0078(10)
C62 0.0359(12) 0.0313(13) 0.0478(16) -0.0155(12) 0.0008(11) 0.0097(10)
C63 0.0361(12) 0.0316(13) 0.0400(15) -0.0153(11) 0.0036(11) -0.0013(10)
C64 0.0395(12) 0.0301(12) 0.0329(14) -0.0117(11) -0.0008(11) -0.0011(9)
C65 0.0409(12) 0.0279(12) 0.0354(14) -0.0089(11) -0.0039(11) 0.0069(10)
C66 0.0442(13) 0.0379(14) 0.0311(14) -0.0075(11) -0.0109(11) 0.0065(10)
C67 0.0409(13) 0.0465(15) 0.0512(17) -0.0176(13) -0.0219(13) 0.0027(11)
C68 0.0341(12) 0.0419(14) 0.0519(17) -0.0112(13) -0.0195(12) 0.0045(10)
C69 0.0295(12) 0.0359(14) 0.0545(18) -0.0096(13) -0.0027(12) -0.0007(10)
C70 0.0346(12) 0.0265(12) 0.0496(16) -0.0086(11) -0.0016(11) -0.0030(9)

loop_
_atom_type_symbol
_atom_type_description
_atom_type_scat_dispersion_real
_atom_type_scat_dispersion_imag
_atom_type_scat_source
C C 0.0033 0.0016 'International Tables Vol C Tables 4.2.6.8 and 6.1.1.4'
H H 0.0000 0.0000 'International Tables Vol C Tables 4.2.6.8 and 6.1.1.4'
N N 0.0061 0.0033 'International Tables Vol C Tables 4.2.6.8 and 6.1.1.4'
O O 0.0106 0.0060 'International Tables Vol C Tables 4.2.6.8 and 6.1.1.4'
Rb Rb -0.9393 2.9676 'International Tables Vol C Tables 4.2.6.8 and 6.1.1.4'
Mn Mn 0.3368 0.7283 'International Tables Vol C Tables 4.2.6.8 and 6.1.1.4'

loop_
_geom_angle_atom_site_label_1
_geom_angle_atom_site_label_2
_geom_angle_atom_site_label_3
_geom_angle
_geom_angle_site_symmetry_1
_geom_angle_site_symmetry_3
_geom_angle_publ_flag
C1 Mn1 C3 87.38(9) . . ?
C1 Mn1 C2 92.52(9) . . ?
C3 Mn1 C2 89.11(10) . . ?
C1 Mn1 N1 103.05(8) . . ?
C3 Mn1 N1 169.32(8) . . ?
C2 Mn1 N1 88.13(8) . . ?
C1 Mn1 C4 95.73(8) . . ?
C3 Mn1 C4 97.79(9) . . ?
C2 Mn1 C4 169.46(8) . . ?
N1 Mn1 C4 83.63(7) . . ?
C1 Mn1 C17 133.26(8) . . ?
C3 Mn1 C17 88.40(9) . . ?
C2 Mn1 C17 133.94(8) . . ?
N1 Mn1 C17 86.09(7) . . ?
C4 Mn1 C17 39.05(7) . . ?
C1 Mn1 C22 158.51(8) . . ?
C3 Mn1 C22 107.70(8) . . ?
C2 Mn1 C22 102.69(8) . . ?
N1 Mn1 C22 62.96(7) . . ?
C4 Mn1 C22 67.67(7) . . ?
C17 Mn1 C22 36.08(7) . . ?
C30 Mn2 C31 85.09(10) . . ?
C30 Mn2 C32 93.67(10) . . ?
C31 Mn2 C32 89.46(9) . . ?
C30 Mn2 N2 100.61(8) . . ?
C31 Mn2 N2 174.28(9) . . ?
C32 Mn2 N2 90.59(8) . . ?
C30 Mn2 C33 100.85(9) . . ?
C31 Mn2 C33 93.85(8) . . ?
C32 Mn2 C33 165.32(9) . . ?
N2 Mn2 C33 84.71(7) . . ?
C30 Mn2 C46 139.40(9) . . ?
C31 Mn2 C46 90.51(8) . . ?
C32 Mn2 C46 126.69(9) . . ?
N2 Mn2 C46 84.88(6) . . ?
C33 Mn2 C46 39.11(7) . . ?
C30 Mn2 C51 156.20(9) . . ?
C31 Mn2 C51 113.92(8) . . ?
C32 Mn2 C51 100.39(9) . . ?
N2 Mn2 C51 60.46(6) . . ?
C33 Mn2 C51 65.23(7) . . ?
C46 Mn2 C51 34.09(6) . . ?
O11 Rb1 O12 59.59(4) . . ?
O11 Rb1 O7 104.25(4) . . ?
O12 Rb1 O7 143.26(4) . . ?
O11 Rb1 O8 129.01(4) . . ?
O12 Rb1 O8 103.10(4) . . ?
O7 Rb1 O8 59.40(4) . . ?
O11 Rb1 O10 97.79(4) . . ?
O12 Rb1 O10 121.04(4) . . ?
O7 Rb1 O10 92.31(4) . . ?
O8 Rb1 O10 128.30(4) . . ?
O11 Rb1 O9 133.86(4) . . ?
O12 Rb1 O9 96.78(4) . . ?
O7 Rb1 O9 114.94(4) . . ?
O8 Rb1 O9 92.85(4) . . ?
O10 Rb1 O9 58.75(4) . . ?
O11 Rb1 N35 61.51(4) . . ?
O12 Rb1 N35 120.52(4) . . ?
O7 Rb1 N35 60.73(4) . . ?
O8 Rb1 N35 119.67(4) . . ?
O10 Rb1 N35 60.17(4) . . ?
O9 Rb1 N35 118.45(4) . . ?
O11 Rb1 N70 119.79(4) . . ?
O12 Rb1 N70 60.60(4) . . ?
O7 Rb1 N70 119.36(5) . . ?
O8 Rb1 N70 60.69(5) . . ?
O10 Rb1 N70 118.16(4) . . ?
O9 Rb1 N70 59.82(4) . . ?
N35 Rb1 N70 178.24(4) . . ?
O11 Rb1 O1 63.86(4) . . ?
O12 Rb1 O1 78.30(4) . . ?
O7 Rb1 O1 65.13(4) . . ?
O8 Rb1 O1 65.74(4) . . ?
O10 Rb1 O1 143.65(4) . . ?
O9 Rb1 O1 155.73(4) . . ?
N35 Rb1 O1 83.59(4) . . ?
N70 Rb1 O1 98.05(4) . . ?
O11 Rb1 C54 83.27(5) . . ?
O12 Rb1 C54 132.67(4) . . ?
O7 Rb1 C54 21.64(4) . . ?
O8 Rb1 C54 77.04(5) . . ?
O10 Rb1 C54 90.00(5) . . ?
O9 Rb1 C54 130.54(4) . . ?
N35 Rb1 C54 42.99(5) . . ?
N70 Rb1 C54 137.57(5) . . ?
O1 Rb1 C54 58.29(4) . . ?
O11 Rb1 C69 77.24(5) . . ?
O12 Rb1 C69 21.16(5) . . ?
O7 Rb1 C69 132.84(5) . . ?
O8 Rb1 C69 82.73(5) . . ?
O10 Rb1 C69 134.68(5) . . ?
O9 Rb1 C69 92.22(5) . . ?
N35 Rb1 C69 138.58(5) . . ?
N70 Rb1 C69 42.85(5) . . ?
O1 Rb1 C69 74.56(5) . . ?
C54 Rb1 C69 132.83(5) . . ?
O11 Rb1 C67 20.53(5) . . ?
O12 Rb1 C67 40.48(5) . . ?
O7 Rb1 C67 123.72(5) . . ?
O8 Rb1 C67 129.81(5) . . ?
O10 Rb1 C67 101.81(5) . . ?
O9 Rb1 C67 118.96(5) . . ?
N35 Rb1 C67 80.05(5) . . ?
N70 Rb1 C67 101.04(5) . . ?
O1 Rb1 C67 72.29(5) . . ?
C54 Rb1 C67 103.35(5) . . ?
C69 Rb1 C67 60.05(5) . . ?
C1 O1 Rb1 156.35(14) . . ?
C55 O7 C54 111.50(16) . . ?
C55 O7 Rb1 114.61(12) . . ?
C54 O7 Rb1 110.05(11) . . ?
C57 O8 C56 112.37(15) . . ?
C57 O8 Rb1 114.23(12) . . ?
C56 O8 Rb1 112.63(13) . . ?
C61 O9 C60 111.89(16) . . ?
C61 O9 Rb1 112.11(12) . . ?
C60 O9 Rb1 109.67(11) . . ?
C63 O10 C62 112.31(15) . . ?
C63 O10 Rb1 113.84(12) . . ?
C62 O10 Rb1 114.71(13) . . ?
C67 O11 C66 112.72(17) . . ?
C67 O11 Rb1 114.01(12) . . ?
C66 O11 Rb1 113.81(11) . . ?
C68 O12 C69 111.90(17) . . ?
C68 O12 Rb1 113.19(12) . . ?
C69 O12 Rb1 111.43(12) . . ?
C23 N1 C24 119.07(16) . . ?
C23 N1 Mn1 102.67(12) . . ?
C24 N1 Mn1 138.12(13) . . ?
C52 N2 C25 118.07(16) . . ?
C52 N2 Mn2 106.32(12) . . ?
C25 N2 Mn2 135.60(13) . . ?
C64 N35 C53 109.50(16) . . ?
C64 N35 C65 111.08(17) . . ?
C53 N35 C65 109.82(17) . . ?
C64 N35 Rb1 109.47(12) . . ?
C53 N35 Rb1 109.97(13) . . ?
C65 N35 Rb1 106.97(12) . . ?
C58 N70 C70 110.38(18) . . ?
C58 N70 C59 111.08(17) . . ?
C70 N70 C59 109.22(16) . . ?
C58 N70 Rb1 107.26(12) . . ?
C70 N70 Rb1 108.91(12) . . ?
C59 N70 Rb1 109.95(13) . . ?
O1 C1 Mn1 175.73(18) . . ?
O2 C2 Mn1 173.60(19) . . ?
O3 C3 Mn1 176.3(2) . . ?
C17 C4 C11 116.90(17) . . ?
C17 C4 C5 117.93(17) . . ?
C11 C4 C5 108.22(16) . . ?
C17 C4 Mn1 72.33(11) . . ?
C11 C4 Mn1 116.09(14) . . ?
C5 C4 Mn1 121.98(14) . . ?
C10 C5 C6 116.2(2) . . ?
C10 C5 C4 125.0(2) . . ?
C6 C5 C4 118.56(19) . . ?
C7 C6 C5 122.5(2) . . ?
C8 C7 C6 120.2(3) . . ?
C9 C8 C7 118.6(2) . . ?
C8 C9 C10 121.0(3) . . ?
C5 C10 C9 121.4(3) . . ?
C12 C11 C16 117.6(2) . . ?
C12 C11 C4 121.23(19) . . ?
C16 C11 C4 121.0(2) . . ?
C13 C12 C11 121.9(2) . . ?
C14 C13 C12 119.8(3) . . ?
C13 C14 C15 119.3(2) . . ?
C14 C15 C16 121.1(2) . . ?
C15 C16 C11 120.2(2) . . ?
C18 C17 C22 115.90(17) . . ?
C18 C17 C4 121.41(17) . . ?
C22 C17 C4 122.38(18) . . ?
C18 C17 Mn1 120.52(14) . . ?
C22 C17 Mn1 78.42(12) . . ?
C4 C17 Mn1 68.62(12) . . ?
C19 C18 C17 122.73(19) . . ?
C18 C19 C20 120.6(2) . . ?
C21 C20 C19 119.50(18) . . ?
C20 C21 C22 122.05(19) . . ?
C21 C22 C17 119.21(18) . . ?
C21 C22 C23 120.17(17) . . ?
C17 C22 C23 120.41(16) . . ?
C21 C22 Mn1 125.89(14) . . ?
C17 C22 Mn1 65.50(11) . . ?
C23 C22 Mn1 83.97(11) . . ?
N1 C23 C52 120.69(18) . . ?
N1 C23 C22 110.21(16) . . ?
C52 C23 C22 129.06(18) . . ?
N1 C24 C29 121.08(18) . . ?
N1 C24 C25 119.70(18) . . ?
C29 C24 C25 119.14(18) . . ?
N2 C25 C26 121.84(17) . . ?
N2 C25 C24 119.79(17) . . ?
C26 C25 C24 118.37(18) . . ?
C27 C26 C25 121.02(19) . . ?
C28 C27 C26 120.1(2) . . ?
C27 C28 C29 120.1(2) . . ?
C28 C29 C24 120.65(19) . . ?
O4 C30 Mn2 175.51(19) . . ?
O5 C31 Mn2 175.69(19) . . ?
O6 C32 Mn2 175.8(2) . . ?
C46 C33 C34 116.78(17) . . ?
C46 C33 C40 117.64(16) . . ?
C34 C33 C40 106.15(16) . . ?
C46 C33 Mn2 75.18(11) . . ?
C34 C33 Mn2 117.65(12) . . ?
C40 C33 Mn2 121.49(13) . . ?
C35 C34 C39 117.65(18) . . ?
C35 C34 C33 120.21(18) . . ?
C39 C34 C33 121.98(17) . . ?
C36 C35 C34 121.1(2) . . ?
C37 C36 C35 121.0(2) . . ?
C36 C37 C38 118.9(2) . . ?
C37 C38 C39 120.5(2) . . ?
C38 C39 C34 120.84(19) . . ?
C41 C40 C45 117.15(19) . . ?
C41 C40 C33 122.65(17) . . ?
C45 C40 C33 119.89(18) . . ?
C40 C41 C42 121.7(2) . . ?
C43 C42 C41 120.1(2) . . ?
C44 C43 C42 119.4(2) . . ?
C43 C44 C45 120.3(2) . . ?
C44 C45 C40 121.4(2) . . ?
C47 C46 C51 115.45(19) . . ?
C47 C46 C33 122.41(18) . . ?
C51 C46 C33 121.96(17) . . ?
C47 C46 Mn2 118.59(13) . . ?
C51 C46 Mn2 83.86(11) . . ?
C33 C46 Mn2 65.71(10) . . ?
C48 C47 C46 123.1(2) . . ?
C47 C48 C49 121.0(2) . . ?
C50 C49 C48 118.2(2) . . ?
C49 C50 C51 122.5(2) . . ?
C50 C51 C46 119.60(18) . . ?
C50 C51 C52 119.89(18) . . ?
C46 C51 C52 120.50(19) . . ?
C50 C51 Mn2 129.36(14) . . ?
C46 C51 Mn2 62.06(10) . . ?
C52 C51 Mn2 81.66(11) . . ?
N2 C52 C23 121.47(17) . . ?
N2 C52 C51 111.56(16) . . ?
C23 C52 C51 126.97(18) . . ?
N35 C53 C54 114.30(18) . . ?
O7 C54 C53 108.96(18) . . ?
O7 C54 Rb1 48.32(9) . . ?
C53 C54 Rb1 83.51(12) . . ?
O7 C55 C56 109.42(18) . . ?
O7 C55 Rb1 45.06(9) . . ?
C56 C55 Rb1 77.43(12) . . ?
O8 C56 C55 109.56(17) . . ?
O8 C56 Rb1 46.53(10) . . ?
C55 C56 Rb1 79.21(12) . . ?
O8 C57 C58 109.57(17) . . ?
O8 C57 Rb1 45.45(10) . . ?
C58 C57 Rb1 79.84(13) . . ?
N70 C58 C57 114.61(19) . . ?
N70 C58 Rb1 50.84(10) . . ?
C57 C58 Rb1 76.85(13) . . ?
N70 C59 C60 113.33(18) . . ?
O9 C60 C59 108.62(18) . . ?
O9 C60 Rb1 48.99(9) . . ?
C59 C60 Rb1 83.09(12) . . ?
O9 C61 C62 109.47(18) . . ?
O9 C61 Rb1 47.22(9) . . ?
C62 C61 Rb1 78.26(12) . . ?
O10 C62 C61 108.85(17) . . ?
O10 C62 Rb1 45.07(10) . . ?
C61 C62 Rb1 78.55(12) . . ?
O10 C63 C64 108.64(17) . . ?
O10 C63 Rb1 45.73(9) . . ?
C64 C63 Rb1 80.46(12) . . ?
N35 C64 C63 113.62(18) . . ?
N35 C65 C66 115.01(18) . . ?
N35 C65 Rb1 50.79(10) . . ?
C66 C65 Rb1 76.79(12) . . ?
O11 C66 C65 109.04(18) . . ?
O11 C66 Rb1 45.53(9) . . ?
C65 C66 Rb1 79.67(12) . . ?
O11 C67 C68 108.74(19) . . ?
O11 C67 Rb1 45.45(9) . . ?
C68 C67 Rb1 78.33(12) . . ?
O12 C68 C67 109.96(19) . . ?
O12 C68 Rb1 46.13(9) . . ?
C67 C68 Rb1 78.11(11) . . ?
O12 C69 C70 109.25(19) . . ?
O12 C69 Rb1 47.41(9) . . ?
C70 C69 Rb1 83.24(12) . . ?
N70 C70 C69 114.61(17) . . ?

loop_
_geom_bond_atom_site_label_1
_geom_bond_atom_site_label_2
_geom_bond_distance
_geom_bond_site_symmetry_2
_geom_bond_publ_flag
Mn1 C1 1.767(2) . ?
Mn1 C3 1.796(2) . ?
Mn1 C2 1.818(2) . ?
Mn1 N1 2.0333(16) . ?
Mn1 C4 2.170(2) . ?
Mn1 C17 2.220(2) . ?
Mn1 C22 2.3906(19) . ?
Mn2 C30 1.769(3) . ?
Mn2 C31 1.794(2) . ?
Mn2 C32 1.821(2) . ?
Mn2 N2 2.0432(16) . ?
Mn2 C33 2.1306(19) . ?
Mn2 C46 2.2597(18) . ?
Mn2 C51 2.543(2) . ?
Rb1 O11 2.8693(14) . ?
Rb1 O12 2.8865(14) . ?
Rb1 O7 2.8891(14) . ?
Rb1 O8 2.8991(15) . ?
Rb1 O10 2.9017(15) . ?
Rb1 O9 2.9526(14) . ?
Rb1 N35 3.0116(18) . ?
Rb1 N70 3.0447(17) . ?
Rb1 O1 3.1261(15) . ?
Rb1 C54 3.634(2) . ?
Rb1 C69 3.650(2) . ?
Rb1 C67 3.678(2) . ?
O1 C1 1.159(2) . ?
O2 C2 1.148(3) . ?
O3 C3 1.154(2) . ?
O4 C30 1.161(3) . ?
O5 C31 1.158(2) . ?
O6 C32 1.150(3) . ?
O7 C55 1.418(3) . ?
O7 C54 1.426(2) . ?
O8 C57 1.412(3) . ?
O8 C56 1.421(2) . ?
O9 C61 1.420(3) . ?
O9 C60 1.424(2) . ?
O10 C63 1.414(2) . ?
O10 C62 1.417(2) . ?
O11 C67 1.412(2) . ?
O11 C66 1.419(3) . ?
O12 C68 1.414(2) . ?
O12 C69 1.415(3) . ?
N1 C23 1.354(2) . ?
N1 C24 1.368(3) . ?
N2 C52 1.357(2) . ?
N2 C25 1.379(2) . ?
N35 C64 1.466(3) . ?
N35 C53 1.469(3) . ?
N35 C65 1.471(3) . ?
N70 C58 1.464(3) . ?
N70 C70 1.466(3) . ?
N70 C59 1.473(3) . ?
C4 C17 1.468(3) . ?
C4 C11 1.511(3) . ?
C4 C5 1.519(3) . ?
C5 C10 1.372(3) . ?
C5 C6 1.386(3) . ?
C6 C7 1.373(3) . ?
C7 C8 1.368(4) . ?
C8 C9 1.358(4) . ?
C9 C10 1.392(3) . ?
C11 C12 1.388(3) . ?
C11 C16 1.396(3) . ?
C12 C13 1.386(3) . ?
C13 C14 1.375(4) . ?
C14 C15 1.378(4) . ?
C15 C16 1.389(3) . ?
C17 C18 1.433(3) . ?
C17 C22 1.437(3) . ?
C18 C19 1.360(3) . ?
C19 C20 1.394(3) . ?
C20 C21 1.360(3) . ?
C21 C22 1.420(3) . ?
C22 C23 1.485(3) . ?
C23 C52 1.388(3) . ?
C24 C29 1.398(3) . ?
C24 C25 1.420(3) . ?
C25 C26 1.399(3) . ?
C26 C27 1.384(3) . ?
C27 C28 1.383(3) . ?
C28 C29 1.383(3) . ?
C33 C46 1.474(3) . ?
C33 C34 1.515(3) . ?
C33 C40 1.535(3) . ?
C34 C35 1.386(3) . ?
C34 C39 1.393(3) . ?
C35 C36 1.381(3) . ?
C36 C37 1.368(3) . ?
C37 C38 1.382(3) . ?
C38 C39 1.384(3) . ?
C40 C41 1.384(3) . ?
C40 C45 1.397(3) . ?
C41 C42 1.388(3) . ?
C42 C43 1.383(3) . ?
C43 C44 1.370(3) . ?
C44 C45 1.389(3) . ?
C46 C47 1.428(3) . ?
C46 C51 1.434(3) . ?
C47 C48 1.357(3) . ?
C48 C49 1.402(3) . ?
C49 C50 1.367(3) . ?
C50 C51 1.414(3) . ?
C51 C52 1.483(3) . ?
C53 C54 1.511(3) . ?
C55 C56 1.498(3) . ?
C57 C58 1.508(3) . ?
C59 C60 1.502(3) . ?
C61 C62 1.497(3) . ?
C63 C64 1.508(3) . ?
C65 C66 1.509(3) . ?
C67 C68 1.502(3) . ?
C69 C70 1.515(3) . ?
